data_4346810
loop_
_publ_author_name
'Kobayashi, Atsushi'
'Hasegawa, Tatsuya'
'Yoshida, Masaki'
'Kato, Masako'

_publ_section_title
;
 Environmentally Friendly Mechanochemical Syntheses and Conversions of
 Highly Luminescent Cu(I) Dinuclear Complexes.
;
_journal_issue 5
_journal_name_full 'Inorganic chemistry'
_journal_page_first 1978
_journal_page_last 1985
_journal_paper_doi 10.1021/acs.inorgchem.5b02160
_journal_volume 55
_journal_year 2016
_chemical_formula_moiety 'C32 H26 Br2 Cu2 N4 P2'
_chemical_formula_sum 'C32 H26 Br2 Cu2 N4 P2'
_chemical_formula_weight 815.43
_space_group_crystal_system monoclinic
_space_group_IT_number 14
_space_group_name_Hall '-P 2yn'
_space_group_name_H-M_alt 'P 1 21/n 1'
_atom_sites_solution_hydrogens geom
_atom_sites_solution_primary direct
_atom_sites_solution_secondary difmap
_cell_angle_alpha 90.0000
_cell_angle_beta 92.936(12)
_cell_angle_gamma 90.0000
_cell_formula_units_Z 2
_cell_length_a 9.360(8)
_cell_length_b 10.975(9)
_cell_length_c 15.960(13)
_cell_measurement_reflns_used 4868
_cell_measurement_temperature 173
_cell_measurement_theta_max 27.50
_cell_measurement_theta_min 3.10
_cell_volume 1637(2)
_computing_cell_refinement 'CrystalClear-SM Expert 2.0 r16'
_computing_data_collection 'CrystalClear-SM Expert 2.0 r16 (Rigaku, 2013)'
_computing_data_reduction 'CrystalClear-SM Expert 2.0 r16'
_computing_molecular_graphics 'CrystalStructure 4.1'
_computing_publication_material 'CrystalStructure 4.1 (Rigaku, 2014)'
_computing_structure_refinement 'SHELXL2013 (Sheldrick, 2008)'
_computing_structure_solution 'SIR2011 (Burla, et al., 2012)'
_diffrn_ambient_temperature 173
_diffrn_detector_area_resol_mean 7.314
_diffrn_measured_fraction_theta_full 0.991
_diffrn_measured_fraction_theta_max 0.978
_diffrn_measurement_device_type 'Rigaku Mercury70'
_diffrn_measurement_method \w
_diffrn_radiation_type 'Mo K\a'
_diffrn_radiation_wavelength 0.71075
_diffrn_reflns_av_R_equivalents 0.0314
_diffrn_reflns_Laue_measured_fraction_full 0.991
_diffrn_reflns_Laue_measured_fraction_max 0.978
_diffrn_reflns_limit_h_max 12
_diffrn_reflns_limit_h_min -12
_diffrn_reflns_limit_k_max 14
_diffrn_reflns_limit_k_min -14
_diffrn_reflns_limit_l_max 20
_diffrn_reflns_limit_l_min -20
_diffrn_reflns_number 22602
_diffrn_reflns_point_group_measured_fraction_full 0.991
_diffrn_reflns_point_group_measured_fraction_max 0.978
_diffrn_reflns_theta_full 25.242
_diffrn_reflns_theta_max 27.480
_diffrn_reflns_theta_min 3.089
_diffrn_standards_number 0
_exptl_absorpt_coefficient_mu 3.873
_exptl_absorpt_correction_T_max 0.313
_exptl_absorpt_correction_T_min 0.212
_exptl_absorpt_correction_type numerical
_exptl_absorpt_process_details 'NUMABS (Rigaku, 1999)'
_exptl_crystal_colour yellow
_exptl_crystal_density_diffrn 1.654
_exptl_crystal_density_method 'not measured'
_exptl_crystal_description block
_exptl_crystal_F_000 808.00
_exptl_crystal_size_max 0.400
_exptl_crystal_size_mid 0.300
_exptl_crystal_size_min 0.300
_refine_diff_density_max 0.58
_refine_diff_density_min -0.41
_refine_ls_extinction_method none
_refine_ls_goodness_of_fit_ref 1.067
_refine_ls_hydrogen_treatment constr
_refine_ls_number_parameters 190
_refine_ls_number_reflns 3674
_refine_ls_number_restraints 0
_refine_ls_R_factor_all 0.0267
_refine_ls_R_factor_gt 0.0220
_refine_ls_shift/su_max 0.005
_refine_ls_structure_factor_coef Fsqd
_refine_ls_weighting_details 'w = 1/[\s^2^(Fo^2^)+(0.0340P)^2^+0.0000P] where P=(Fo^2^+2Fc^2^)/3'
_refine_ls_weighting_scheme calc
_refine_ls_wR_factor_gt 0.0565
_refine_ls_wR_factor_ref 0.0576
_reflns_number_gt 3187
_reflns_number_total 3674
_reflns_threshold_expression F^2^>2.0\s(F^2^)
_cod_data_source_file ic5b02160_si_002.cif
_cod_data_source_block Cu-Br
_cod_database_code 4346810

loop_
_symmetry_equiv_pos_site_id
_space_group_symop_operation_xyz
1 +X,+Y,+Z
2 1/2-X,1/2+Y,1/2-Z
3 -X,-Y,-Z
4 1/2+X,1/2-Y,1/2+Z

loop_
_atom_site_label
_atom_site_type_symbol
_atom_site_fract_x
_atom_site_fract_y
_atom_site_fract_z
_atom_site_U_iso_or_equiv
_atom_site_adp_type
_atom_site_occupancy
_atom_site_site_symmetry_multiplicity
_atom_site_calc_flag
_atom_site_refinement_flags
Br1 Br 0.19101(2) 0.14412(2) 1.01060(2) 0.02289(6) Uani 1 4 d .
Cu1 Cu 0.08217(2) 0.34641(2) 1.00493(2) 0.02001(7) Uani 1 4 d .
P1 P 0.13499(5) 0.46811(4) 0.90268(3) 0.01993(10) Uani 1 4 d .
N1 N 0.11981(15) 0.41229(12) 1.12566(9) 0.0216(3) Uani 1 4 d .
N2 N -0.13211(15) 0.31001(13) 1.01937(9) 0.0213(3) Uani 1 4 d .
C1 C 0.2424(2) 0.38256(17) 1.16899(12) 0.0296(4) Uani 1 4 d .
C2 C 0.2821(2) 0.4319(2) 1.24593(13) 0.0380(5) Uani 1 4 d .
C3 C -0.19061(19) 0.20562(17) 0.98895(11) 0.0274(4) Uani 1 4 d .
C4 C -0.3338(2) 0.17488(18) 0.99671(13) 0.0337(4) Uani 1 4 d .
C5 C 0.21597(18) 0.61430(15) 0.93734(10) 0.0210(3) Uani 1 4 d .
C6 C 0.3597(2) 0.64006(17) 0.92643(13) 0.0328(4) Uani 1 4 d .
C7 C 0.4189(2) 0.74657(18) 0.96034(15) 0.0395(5) Uani 1 4 d .
C8 C -0.02923(18) 0.50917(14) 0.83928(10) 0.0207(3) Uani 1 4 d .
C9 C -0.0643(2) 0.45398(18) 0.76231(11) 0.0295(4) Uani 1 4 d .
C10 C -0.1926(2) 0.48297(19) 0.71961(13) 0.0380(5) Uani 1 4 d .
C11 C 0.25797(18) 0.42106(15) 0.82309(10) 0.0222(4) Uani 1 4 d .
C12 C 0.2722(2) 0.48742(16) 0.74910(11) 0.0285(4) Uani 1 4 d .
C13 C 0.3680(2) 0.44966(18) 0.69041(11) 0.0306(4) Uani 1 4 d .
C14 C 0.4528(2) 0.34855(16) 0.70608(12) 0.0302(4) Uani 1 4 d .
C15 C 0.4423(2) 0.28416(17) 0.78013(13) 0.0319(4) Uani 1 4 d .
C16 C 0.3433(2) 0.31959(16) 0.83834(11) 0.0273(4) Uani 1 4 d .
H1 H 0.30418 0.32481 1.14526 0.0355 Uiso 1 4 calc R
H2 H 0.36889 0.40823 1.27483 0.0456 Uiso 1 4 calc R
H3 H -0.13128 0.15037 0.96087 0.0328 Uiso 1 4 calc R
H4 H -0.37186 0.10163 0.97302 0.0404 Uiso 1 4 calc R
H6 H 0.41665 0.58547 0.89616 0.0393 Uiso 1 4 calc R
H7 H 0.51689 0.76503 0.954 0.0474 Uiso 1 4 calc R
H9 H -0.00085 0.39693 0.73927 0.0354 Uiso 1 4 calc R
H10 H -0.21882 0.4451 0.66754 0.0456 Uiso 1 4 calc R
H12 H 0.2162 0.55858 0.73886 0.0342 Uiso 1 4 calc R
H13 H 0.37489 0.49359 0.63949 0.0367 Uiso 1 4 calc R
H14 H 0.51841 0.32314 0.66608 0.0362 Uiso 1 4 calc R
H15 H 0.5024 0.21575 0.79146 0.0382 Uiso 1 4 calc R
H16 H 0.33476 0.27394 0.8884 0.0328 Uiso 1 4 calc R

loop_
_atom_site_aniso_label
_atom_site_aniso_U_11
_atom_site_aniso_U_22
_atom_site_aniso_U_33
_atom_site_aniso_U_12
_atom_site_aniso_U_13
_atom_site_aniso_U_23
Br1 0.02735(11) 0.01939(10) 0.02216(10) 0.00365(6) 0.00335(7) 0.00134(6)
Cu1 0.02338(13) 0.01926(12) 0.01781(12) 0.00123(8) 0.00502(9) 0.00038(7)
P1 0.0241(2) 0.0178(2) 0.0185(2) 0.00143(17) 0.00641(17) -0.00025(16)
N1 0.0223(8) 0.0221(7) 0.0204(7) -0.0027(6) 0.0016(6) -0.0013(6)
N2 0.0233(8) 0.0201(7) 0.0204(7) 0.0015(6) 0.0010(6) -0.0010(6)
C1 0.0229(10) 0.0336(10) 0.0321(10) -0.0009(8) 0.0009(8) -0.0035(8)
C2 0.0286(11) 0.0499(13) 0.0344(11) -0.0043(9) -0.0090(9) -0.0062(9)
C3 0.0280(10) 0.0233(9) 0.0306(10) 0.0013(7) -0.0002(8) -0.0053(7)
C4 0.0283(11) 0.0298(10) 0.0427(12) -0.0049(8) -0.0012(9) -0.0081(9)
C5 0.0231(9) 0.0212(8) 0.0188(8) 0.0014(7) 0.0028(7) 0.0007(7)
C6 0.0249(10) 0.0356(11) 0.0383(12) -0.0005(8) 0.0062(9) -0.0104(9)
C7 0.0214(10) 0.0429(12) 0.0546(14) -0.0065(9) 0.0057(9) -0.0105(10)
C8 0.0245(9) 0.0190(8) 0.0190(8) -0.0039(7) 0.0045(7) 0.0008(7)
C9 0.0330(10) 0.0301(10) 0.0257(10) -0.0052(8) 0.0051(8) -0.0096(8)
C10 0.0405(13) 0.0457(12) 0.0275(10) -0.0102(10) -0.0017(9) -0.0128(9)
C11 0.0262(9) 0.0215(8) 0.0198(8) -0.0001(7) 0.0078(7) -0.0033(7)
C12 0.0313(11) 0.0277(10) 0.0270(10) 0.0048(8) 0.0072(8) 0.0042(8)
C13 0.0338(11) 0.0396(11) 0.0192(9) -0.0049(9) 0.0078(8) 0.0020(8)
C14 0.0304(11) 0.0342(11) 0.0273(10) -0.0028(8) 0.0141(8) -0.0089(8)
C15 0.0323(10) 0.0246(9) 0.0398(11) 0.0051(8) 0.0132(9) -0.0004(8)
C16 0.0342(11) 0.0228(9) 0.0258(10) 0.0030(8) 0.0094(8) 0.0030(7)

loop_
_atom_type_symbol
_atom_type_description
_atom_type_scat_dispersion_real
_atom_type_scat_dispersion_imag
_atom_type_scat_source
C C 0.0033 0.0016
;
International Tables for Crystallography
(Vol. C, Tables 4.2.6.8 and 6.1.1.4)
;
H H 0.0000 0.0000
;
International Tables for Crystallography
(Vol. C, Table 6.1.1.4)
;
Br Br -0.2901 2.4595
;
International Tables for Crystallography
(Vol. C, Tables 4.2.6.8 and 6.1.1.4)
;
Cu Cu 0.3201 1.2651
;
International Tables for Crystallography
(Vol. C, Tables 4.2.6.8 and 6.1.1.4)
;
N N 0.0061 0.0033
;
International Tables for Crystallography
(Vol. C, Tables 4.2.6.8 and 6.1.1.4)
;
P P 0.1023 0.0942
;
International Tables for Crystallography
(Vol. C, Tables 4.2.6.8 and 6.1.1.4)
;

loop_
_geom_angle_atom_site_label_1
_geom_angle_atom_site_label_2
_geom_angle_atom_site_label_3
_geom_angle
_geom_angle_publ_flag
_geom_angle_site_symmetry_1
_geom_angle_site_symmetry_3
Br1 Cu1 P1 118.26(4) yes . .
Br1 Cu1 N1 103.42(5) yes . .
Br1 Cu1 N2 103.01(6) yes . .
P1 Cu1 N1 116.56(7) yes . .
P1 Cu1 N2 117.31(4) yes . .
N1 Cu1 N2 94.79(6) yes . .
Cu1 P1 C5 114.35(7) yes . .
Cu1 P1 C8 110.09(7) yes . .
Cu1 P1 C11 121.33(7) yes . .
C5 P1 C8 105.58(8) yes . .
C5 P1 C11 100.94(9) yes . .
C8 P1 C11 102.89(10) yes . .
Cu1 N1 C1 119.48(12) yes . .
Cu1 N1 C8 121.86(11) yes . 3_567
C1 N1 C8 118.52(15) yes . 3_567
Cu1 N2 C3 120.10(12) yes . .
Cu1 N2 C5 121.87(12) yes . 3_567
C3 N2 C5 117.94(15) yes . 3_567
N1 C1 C2 123.10(18) yes . .
C1 C2 C10 118.58(19) yes . 3_567
N2 C3 C4 123.22(17) yes . .
C3 C4 C7 118.37(18) yes . 3_567
P1 C5 N2 116.44(13) yes . 3_567
P1 C5 C6 121.50(13) yes . .
N2 C5 C6 121.79(16) yes 3_567 .
C5 C6 C7 119.28(18) yes . .
C4 C7 C6 119.35(19) yes 3_567 .
P1 C8 N1 116.75(13) yes . 3_567
P1 C8 C9 121.82(13) yes . .
N1 C8 C9 121.20(16) yes 3_567 .
C8 C9 C10 119.50(18) yes . .
C2 C10 C9 118.99(19) yes 3_567 .
P1 C11 C12 121.92(14) yes . .
P1 C11 C16 118.83(13) yes . .
C12 C11 C16 119.20(16) yes . .
C11 C12 C13 120.33(17) yes . .
C12 C13 C14 120.12(17) yes . .
C13 C14 C15 119.97(18) yes . .
C14 C15 C16 120.19(18) yes . .
C11 C16 C15 120.14(17) yes . .
N1 C1 H1 118.450 no . .
C2 C1 H1 118.452 no . .
C1 C2 H2 120.714 no . .
C10 C2 H2 120.710 no 3_567 .
N2 C3 H3 118.388 no . .
C4 C3 H3 118.389 no . .
C3 C4 H4 120.818 no . .
C7 C4 H4 120.817 no 3_567 .
C5 C6 H6 120.362 no . .
C7 C6 H6 120.360 no . .
C4 C7 H7 120.322 no 3_567 .
C6 C7 H7 120.331 no . .
C8 C9 H9 120.250 no . .
C10 C9 H9 120.253 no . .
C2 C10 H10 120.502 no 3_567 .
C9 C10 H10 120.505 no . .
C11 C12 H12 119.839 no . .
C13 C12 H12 119.828 no . .
C12 C13 H13 119.935 no . .
C14 C13 H13 119.945 no . .
C13 C14 H14 120.005 no . .
C15 C14 H14 120.021 no . .
C14 C15 H15 119.902 no . .
C16 C15 H15 119.907 no . .
C11 C16 H16 119.931 no . .
C15 C16 H16 119.932 no . .

loop_
_geom_bond_atom_site_label_1
_geom_bond_atom_site_label_2
_geom_bond_distance
_geom_bond_publ_flag
_geom_bond_site_symmetry_2
Br1 Cu1 2.4425(17) yes .
Cu1 P1 2.1850(13) yes .
Cu1 N1 2.071(2) yes .
Cu1 N2 2.069(2) yes .
P1 C5 1.847(2) yes .
P1 C8 1.852(2) yes .
P1 C11 1.832(2) yes .
N1 C1 1.349(2) yes .
N1 C8 1.350(2) yes 3_567
N2 C3 1.349(2) yes .
N2 C5 1.356(2) yes 3_567
C1 C2 1.376(3) yes .
C2 C10 1.387(3) yes 3_567
C3 C4 1.394(3) yes .
C4 C7 1.380(3) yes 3_567
C5 C6 1.395(3) yes .
C6 C7 1.391(3) yes .
C8 C9 1.394(3) yes .
C9 C10 1.387(3) yes .
C11 C12 1.400(3) yes .
C11 C16 1.385(3) yes .
C12 C13 1.392(3) yes .
C13 C14 1.380(3) yes .
C14 C15 1.385(3) yes .
C15 C16 1.400(3) yes .
C1 H1 0.950 no .
C2 H2 0.950 no .
C3 H3 0.950 no .
C4 H4 0.950 no .
C6 H6 0.950 no .
C7 H7 0.950 no .
C9 H9 0.950 no .
C10 H10 0.950 no .
C12 H12 0.950 no .
C13 H13 0.950 no .
C14 H14 0.950 no .
C15 H15 0.950 no .
C16 H16 0.950 no .

loop_
_geom_contact_atom_site_label_1
_geom_contact_atom_site_label_2
_geom_contact_distance
_geom_contact_publ_flag
_geom_contact_site_symmetry_2
Cu1 P1 3.2797(17) no 3_567
N1 C5 3.263(3) no 3_567
N1 C10 2.777(3) no 3_567
N2 C7 2.790(3) no 3_567
N2 C8 3.310(3) no 3_567
C1 C9 2.717(3) no 3_567
C2 C8 2.746(3) no 3_567
C3 C6 2.723(3) no 3_567
C4 C5 2.749(3) no 3_567
C5 C12 3.377(3) no .
C6 C11 3.040(3) no .
C6 C12 3.354(3) no .
C8 C12 3.241(3) no .
C9 C11 3.142(4) no .
C9 C12 3.189(4) no .
C11 C14 2.792(3) no .
C12 C15 2.771(3) no .
C13 C16 2.779(3) no .
N1 C14 3.534(3) no 4_455
N2 C14 3.507(3) no 4_455
C2 C14 3.515(3) no 3_667
C14 N1 3.534(3) no 4_554
C14 N2 3.507(3) no 4_554
C14 C2 3.515(3) no 3_667
Br1 H1 3.0725 no .
Br1 H3 3.0805 no .
Br1 H16 2.8130 no .
Cu1 H1 2.9856 no .
Cu1 H3 2.9952 no .
Cu1 H16 3.1830 no .
P1 H6 2.9408 no .
P1 H9 2.9477 no .
P1 H12 2.9331 no .
P1 H16 2.8519 no .
N1 H2 3.2460 no .
N1 H9 3.2430 no 3_567
N2 H4 3.2624 no .
N2 H6 3.2549 no 3_567
C1 H10 3.2391 no 3_567
C2 H9 3.2520 no 3_567
C3 H7 3.2472 no 3_567
C4 H6 3.2525 no 3_567
C5 H3 3.1733 no 3_567
C5 H7 3.2656 no .
C5 H12 3.2263 no .
C6 H4 3.2568 no 3_567
C6 H12 3.3398 no .
C7 H3 3.2332 no 3_567
C8 H1 3.1732 no 3_567
C8 H10 3.2647 no .
C8 H12 2.9184 no .
C9 H2 3.2545 no 3_567
C9 H12 2.9074 no .
C10 H1 3.2284 no 3_567
C11 H6 2.5777 no .
C11 H9 2.7197 no .
C11 H13 3.2781 no .
C11 H15 3.2688 no .
C12 H6 2.8584 no .
C12 H9 2.7387 no .
C12 H14 3.2605 no .
C12 H16 3.2622 no .
C13 H15 3.2507 no .
C14 H12 3.2574 no .
C14 H16 3.2692 no .
C15 H13 3.2518 no .
C16 H6 3.1261 no .
C16 H12 3.2593 no .
C16 H14 3.2721 no .
H1 H2 2.3137 no .
H2 H10 2.3543 no 3_567
H3 H4 2.3322 no .
H4 H7 2.3458 no 3_567
H6 H7 2.3510 no .
H6 H12 3.0704 no .
H6 H16 3.5047 no .
H9 H10 2.3480 no .
H9 H12 2.6974 no .
H12 H13 2.3391 no .
H13 H14 2.3293 no .
H14 H15 2.3338 no .
H15 H16 2.3478 no .
Br1 H3 3.3154 no 3_557
Br1 H4 3.1879 no 3_557
Br1 H7 2.9377 no 3_667
Br1 H10 2.7800 no 4_555
Br1 H13 2.9490 no 2_546
Br1 H14 3.0508 no 4_455
Cu1 H14 3.2544 no 4_455
N1 H14 2.8383 no 4_455
N1 H15 3.2377 no 4_455
N2 H14 3.0438 no 4_455
C1 H6 3.4251 no 3_667
C1 H7 3.4652 no 3_667
C1 H14 3.0794 no 4_455
C1 H15 3.2371 no 4_455
C2 H3 3.5995 no 4_555
C2 H14 3.5238 no 3_667
C2 H15 3.1940 no 4_455
C3 H13 3.2829 no 4_455
C3 H14 3.3694 no 4_455
C4 H13 3.4599 no 4_455
C4 H15 3.5733 no 1_455
C5 H14 3.5241 no 2_556
C6 H1 3.4238 no 3_667
C7 H1 3.2591 no 3_667
C7 H16 3.2598 no 3_667
C8 H14 3.4485 no 2_556
C8 H15 3.1002 no 2_556
C9 H15 3.0622 no 2_556
C10 H1 3.5799 no 4_454
C10 H4 3.4208 no 2_456
C10 H14 3.2994 no 1_455
C10 H15 3.1241 no 2_556
C12 H2 3.5883 no 3_667
C13 H2 2.9441 no 3_667
C14 H2 3.1546 no 3_667
C14 H10 3.3379 no 1_655
C15 H12 2.8941 no 2_546
C16 H12 3.1566 no 2_546
H1 C6 3.4238 no 3_667
H1 C7 3.2591 no 3_667
H1 C10 3.5799 no 4_555
H1 H6 2.9003 no 3_667
H1 H7 2.5610 no 3_667
H1 H9 3.3501 no 4_555
H1 H10 2.9926 no 4_555
H1 H14 3.1611 no 4_455
H2 C12 3.5883 no 3_667
H2 C13 2.9441 no 3_667
H2 C14 3.1546 no 3_667
H2 H3 3.0381 no 4_555
H2 H6 3.4703 no 3_667
H2 H13 2.9063 no 3_667
H2 H14 3.2546 no 3_667
H3 Br1 3.3154 no 3_557
H3 C2 3.5995 no 4_454
H3 H2 3.0381 no 4_454
H3 H10 3.3090 no 2_446
H3 H13 3.4175 no 2_546
H3 H13 3.2572 no 4_455
H3 H14 3.5077 no 4_455
H4 Br1 3.1879 no 3_557
H4 C10 3.4208 no 2_446
H4 H4 3.4182 no 3_457
H4 H10 2.9832 no 2_446
H4 H13 3.5856 no 4_455
H4 H15 3.3168 no 1_455
H4 H16 3.5442 no 1_455
H6 C1 3.4251 no 3_667
H6 H1 2.9003 no 3_667
H6 H2 3.4703 no 3_667
H7 Br1 2.9377 no 3_667
H7 C1 3.4652 no 3_667
H7 H1 2.5610 no 3_667
H7 H9 3.4037 no 2_556
H7 H10 3.4083 no 2_556
H7 H16 2.8425 no 3_667
H9 H1 3.3501 no 4_454
H9 H7 3.4037 no 2_546
H9 H15 3.5332 no 2_556
H10 Br1 2.7800 no 4_454
H10 C14 3.3379 no 1_455
H10 H1 2.9926 no 4_454
H10 H3 3.3090 no 2_456
H10 H4 2.9832 no 2_456
H10 H7 3.4083 no 2_546
H10 H14 2.7992 no 1_455
H12 C15 2.8941 no 2_556
H12 C16 3.1566 no 2_556
H12 H15 2.7009 no 2_556
H12 H16 3.1369 no 2_556
H13 Br1 2.9490 no 2_556
H13 C3 3.2829 no 4_554
H13 C4 3.4599 no 4_554
H13 H2 2.9063 no 3_667
H13 H3 3.4175 no 2_556
H13 H3 3.2572 no 4_554
H13 H4 3.5856 no 4_554
H14 Br1 3.0508 no 4_554
H14 Cu1 3.2544 no 4_554
H14 N1 2.8383 no 4_554
H14 N2 3.0438 no 4_554
H14 C1 3.0794 no 4_554
H14 C2 3.5238 no 3_667
H14 C3 3.3694 no 4_554
H14 C5 3.5241 no 2_546
H14 C8 3.4485 no 2_546
H14 C10 3.2994 no 1_655
H14 H1 3.1611 no 4_554
H14 H2 3.2546 no 3_667
H14 H3 3.5077 no 4_554
H14 H10 2.7992 no 1_655
H15 N1 3.2377 no 4_554
H15 C1 3.2371 no 4_554
H15 C2 3.1940 no 4_554
H15 C4 3.5733 no 1_655
H15 C8 3.1002 no 2_546
H15 C9 3.0622 no 2_546
H15 C10 3.1241 no 2_546
H15 H4 3.3168 no 1_655
H15 H9 3.5332 no 2_546
H15 H12 2.7009 no 2_546
H16 C7 3.2598 no 3_667
H16 H4 3.5442 no 1_655
H16 H7 2.8425 no 3_667
H16 H12 3.1369 no 2_546

loop_
_geom_torsion_atom_site_label_1
_geom_torsion_atom_site_label_2
_geom_torsion_atom_site_label_3
_geom_torsion_atom_site_label_4
_geom_torsion
_geom_torsion_publ_flag
_geom_torsion_site_symmetry_1
_geom_torsion_site_symmetry_3
_geom_torsion_site_symmetry_4
Br1 Cu1 P1 C5 -121.50(5) no . . .
Br1 Cu1 P1 C8 119.84(4) no . . .
Br1 Cu1 P1 C11 -0.21(3) no . . .
Br1 Cu1 N1 C1 34.80(10) no . . .
Br1 Cu1 N1 C8 -149.51(8) no . . 3_567
Br1 Cu1 N2 C3 -32.54(11) no . . .
Br1 Cu1 N2 C5 144.10(9) no . . 3_567
P1 Cu1 N1 C1 -96.76(10) no . . .
P1 Cu1 N1 C8 78.93(11) no . . 3_567
N1 Cu1 P1 C5 2.79(5) no . . .
N1 Cu1 P1 C8 -115.87(5) no . . .
N1 Cu1 P1 C11 124.07(7) no . . .
P1 Cu1 N2 C3 99.23(11) no . . .
P1 Cu1 N2 C5 -84.13(12) no . . 3_567
N2 Cu1 P1 C5 114.08(5) no . . .
N2 Cu1 P1 C8 -4.58(5) no . . .
N2 Cu1 P1 C11 -124.63(6) no . . .
N1 Cu1 N2 C3 -137.52(10) no . . .
N1 Cu1 N2 C5 39.12(11) no . . 3_567
N2 Cu1 N1 C1 139.41(10) no . . .
N2 Cu1 N1 C8 -44.89(11) no . . 3_567
Cu1 P1 C5 N2 -64.69(12) no . . 3_567
Cu1 P1 C5 C6 109.43(11) no . . .
Cu1 P1 C8 N1 73.03(12) no . . 3_567
Cu1 P1 C8 C9 -101.52(12) no . . .
Cu1 P1 C11 C12 167.67(8) no . . .
Cu1 P1 C11 C16 -14.97(14) no . . .
C5 P1 C8 N1 -50.88(13) no . . 3_567
C5 P1 C8 C9 134.57(12) no . . .
C8 P1 C5 N2 56.49(13) no . . 3_567
C8 P1 C5 C6 -129.39(12) no . . .
C5 P1 C11 C12 -64.79(14) no . . .
C5 P1 C11 C16 112.57(13) no . . .
C11 P1 C5 N2 163.34(10) no . . 3_567
C11 P1 C5 C6 -22.54(13) no . . .
C8 P1 C11 C12 44.17(13) no . . .
C8 P1 C11 C16 -138.47(11) no . . .
C11 P1 C8 N1 -156.30(11) no . . 3_567
C11 P1 C8 C9 29.15(13) no . . .
Cu1 N1 C1 C2 173.34(11) no . . .
Cu1 N1 C8 P1 2.60(17) no . 3_567 3_567
Cu1 N1 C8 C9 -171.98(9) no . 3_567 3_567
C1 N1 C8 P1 178.33(13) no . 3_567 3_567
C1 N1 C8 C9 3.7(2) no . 3_567 3_567
C8 N1 C1 C2 -2.5(2) no 3_567 . .
Cu1 N2 C3 C4 179.70(10) no . . .
Cu1 N2 C5 P1 7.04(17) no . 3_567 3_567
Cu1 N2 C5 C6 -178.86(9) no . 3_567 3_567
C3 N2 C5 P1 -176.25(12) no . 3_567 3_567
C3 N2 C5 C6 -2.1(2) no . 3_567 3_567
C5 N2 C3 C4 2.9(2) no 3_567 . .
N1 C1 C2 C10 -0.5(3) no . . 3_567
C1 C2 C10 C9 2.3(3) no . 3_567 3_567
N2 C3 C4 C7 -1.9(3) no . . 3_567
C3 C4 C7 C6 0.0(3) no . 3_567 3_567
P1 C5 C6 C7 -174.21(11) no . . .
N2 C5 C6 C7 -0.4(3) no 3_567 . .
C5 C6 C7 C4 -0.7(3) no . . 3_567
P1 C8 C9 C10 176.31(11) no . . .
N1 C8 C9 C10 2.0(3) no 3_567 . .
C8 C9 C10 C2 1.1(3) no . . 3_567
P1 C11 C12 C13 179.28(11) no . . .
P1 C11 C16 C15 -177.55(10) no . . .
C12 C11 C16 C15 -0.1(2) no . . .
C16 C11 C12 C13 1.9(2) no . . .
C11 C12 C13 C14 -2.0(3) no . . .
C12 C13 C14 C15 0.3(3) no . . .
C13 C14 C15 C16 1.5(3) no . . .
C14 C15 C16 C11 -1.6(3) no . . .
